data_1576433
loop_
_publ_author_name
'Choudhary, Rachana'
'Dogra, Kritika'
Monika,
'Dhar, Basab Bijayi'

_publ_section_title
;
 Photo-mediated aromatic C--H activation by Cu(ii)-amido-quinoline
 complexes
;
_journal_issue 5
_journal_name_full 'Catalysis Science &amp; Technology'
_journal_page_first 1610
_journal_page_last 1621
_journal_paper_doi 10.1039/D5CY01283J
_journal_volume 16
_journal_year 2026
_chemical_formula_moiety 'C25 H22 Cu N4 O2, H2 O'
_chemical_formula_sum 'C25 H24 Cu N4 O3'
_chemical_formula_weight 492.02
_chemical_name_systematic CuL3
_space_group_crystal_system monoclinic
_space_group_IT_number 14
_space_group_name_Hall '-P 2ybc'
_space_group_name_H-M_alt 'P 1 21/c 1'
_atom_sites_solution_hydrogens mixed
_atom_sites_solution_primary iterative
_audit_block_doi 10.5517/ccdc.csd.cc2p4xlc
_audit_creation_date 2025-07-31
_audit_creation_method
;
Olex2 1.5
(compiled 2025.05.31 svn.r86d253d1 for OlexSys, GUI svn.r7254)
;
_audit_update_record
;
2025-07-31 deposited with the CCDC.	2026-01-09 downloaded from the CCDC.
;
_cell_angle_alpha 90
_cell_angle_beta 99.26(4)
_cell_angle_gamma 90
_cell_formula_units_Z 4
_cell_length_a 13.507(11)
_cell_length_b 13.173(15)
_cell_length_c 12.659(16)
_cell_measurement_reflns_used 4575
_cell_measurement_temperature 295.00
_cell_measurement_theta_max 25.80
_cell_measurement_theta_min 2.13
_cell_volume 2223(4)
_computing_cell_refinement 'SAINT V8.40B (?, 2016)'
_computing_data_reduction 'SAINT V8.40B (?, 2016)'
_computing_molecular_graphics 'Olex2 1.5 (Dolomanov et al., 2009)'
_computing_publication_material 'Olex2 1.5 (Dolomanov et al., 2009)'
_computing_structure_refinement 'XL  (Sheldrick, 2008)'
_computing_structure_solution 'olex2.solve 1.5 (Bourhis et al., 2015)'
_diffrn_ambient_temperature 295.00
_diffrn_measured_fraction_theta_full 0.998
_diffrn_measured_fraction_theta_max 0.993
_diffrn_measurement_device_type 'Bruker APEX-II CCD'
_diffrn_measurement_method '\f and \w scans'
_diffrn_radiation_type MoK\a
_diffrn_radiation_wavelength 0.71073
_diffrn_reflns_av_R_equivalents 0.0685
_diffrn_reflns_av_unetI/netI 0.0443
_diffrn_reflns_Laue_measured_fraction_full 0.998
_diffrn_reflns_Laue_measured_fraction_max 0.993
_diffrn_reflns_limit_h_max 15
_diffrn_reflns_limit_h_min -16
_diffrn_reflns_limit_k_max 16
_diffrn_reflns_limit_k_min -16
_diffrn_reflns_limit_l_max 15
_diffrn_reflns_limit_l_min -15
_diffrn_reflns_number 32886
_diffrn_reflns_point_group_measured_fraction_full 0.998
_diffrn_reflns_point_group_measured_fraction_max 0.993
_diffrn_reflns_theta_full 25.242
_diffrn_reflns_theta_max 26.462
_diffrn_reflns_theta_min 2.173
_diffrn_source_current 1.0
_diffrn_source_power 0.05
_diffrn_source_voltage 50.0
_diffrn_standards_number 0
_exptl_absorpt_coefficient_mu 1.018
_exptl_absorpt_correction_T_max 0.7454
_exptl_absorpt_correction_T_min 0.6456
_exptl_absorpt_correction_type none
_exptl_absorpt_process_details
;
SADABS-2016/2 (Bruker,2016/2) was used for absorption correction.
wR2(int) was 0.1200 before and 0.0744 after correction.
The Ratio of minimum to maximum transmission is 0.8661.
The \l/2 correction factor is Not present.
;
_exptl_crystal_colour 'metallic dark green'
_exptl_crystal_colour_lustre metallic
_exptl_crystal_colour_modifier dark
_exptl_crystal_colour_primary green
_exptl_crystal_density_diffrn 1.470
_exptl_crystal_description needle
_exptl_crystal_F_000 1020
_exptl_crystal_preparation 'SOLVENT DIFFUSION'
_exptl_crystal_recrystallization_method EVAPORATION
_exptl_crystal_size_max 0.5
_exptl_crystal_size_mid 0.5
_exptl_crystal_size_min 0.5
_refine_diff_density_max 0.746
_refine_diff_density_min -0.469
_refine_diff_density_rms 0.073
_refine_ls_extinction_method none
_refine_ls_goodness_of_fit_ref 1.106
_refine_ls_hydrogen_treatment constr
_refine_ls_matrix_type full
_refine_ls_number_parameters 305
_refine_ls_number_reflns 4554
_refine_ls_number_restraints 0
_refine_ls_restrained_S_all 1.106
_refine_ls_R_factor_all 0.0776
_refine_ls_R_factor_gt 0.0451
_refine_ls_shift/su_max 0.000
_refine_ls_shift/su_mean 0.000
_refine_ls_structure_factor_coef Fsqd
_refine_ls_weighting_details 'w=1/[\s^2^(Fo^2^)+(0.0353P)^2^+3.2061P] where P=(Fo^2^+2Fc^2^)/3'
_refine_ls_weighting_scheme calc
_refine_ls_wR_factor_gt 0.0963
_refine_ls_wR_factor_ref 0.1214
_reflns_Friedel_coverage 0.000
_reflns_number_gt 3288
_reflns_number_total 4554
_reflns_threshold_expression 'I > 2\s(I)'
_cod_data_source_file d5cy01283j2.cif
_cod_data_source_block q_a_a
_cod_depositor_comments 'Adding full bibliography for 1576432--1576433.cif.'
_cod_database_code 1576433
_shelx_shelxl_version_number 2019/1
_shelx_space_group_comment
;
The symmetry employed for this shelxl refinement is uniquely defined
by the following loop, which should always be used as a source of
symmetry information in preference to the above space-group names.
They are only intended as comments.
;
_shelx_estimated_absorpt_t_max 0.630
_shelx_estimated_absorpt_t_min 0.630
_olex2_refinement_description
;
1. Fixed Uiso
 At 1.2 times of:
  All C(H) groups
 At 1.5 times of:
  All C(H,H,H) groups, All O(H,H) groups
2.a Free rotating group:
 O(HA,HB)
2.b Aromatic/amide H refined with riding coordinates:
 C6(H6), C10(H10), C14(H14), C16(H16), C17(H17), C18(H18), C19(H19), C1C(H1C),
 C1F(H1F), C21(H21)
2.c Idealised Me refined as rotating group:
 C1A(H1AA,H1AB,H1AC), C1B(H1BA,H1BB,H1BC), C1D(H1DA,H1DB,H1DC), C1E(H1EA,H1EB,
 H1EC)
;
_olex2_exptl_crystal_mounting_method SINGLE
_olex2_submission_original_sample_id CuL3
_olex2_submission_special_instructions 'No special instructions were received'

loop_
_space_group_symop_operation_xyz
'x, y, z'
'-x, y+1/2, -z+1/2'
'-x, -y, -z'
'x, -y-1/2, z-1/2'

loop_
_atom_site_label
_atom_site_type_symbol
_atom_site_fract_x
_atom_site_fract_y
_atom_site_fract_z
_atom_site_U_iso_or_equiv
_atom_site_adp_type
_atom_site_occupancy
_atom_site_site_symmetry_order
_atom_site_calc_flag
_atom_site_refinement_flags_posn
_atom_site_refinement_flags_adp
_atom_site_refinement_flags_occupancy
_atom_site_disorder_assembly
_atom_site_disorder_group
Cu1 Cu 0.21494(3) 0.56980(3) 0.49508(3) 0.03453(14) Uani 1 1 d . . . . .
O2 O 0.3760(2) 0.31774(18) 0.58715(19) 0.0486(7) Uani 1 1 d . . . . .
N1 N 0.2859(2) 0.6720(2) 0.5966(2) 0.0371(7) Uani 1 1 d . . . . .
N2 N 0.3130(2) 0.47876(19) 0.5682(2) 0.0327(6) Uani 1 1 d . . . . .
O1 O 0.1919(2) 0.3524(2) 0.2667(2) 0.0634(8) Uani 1 1 d . . . . .
C20 C 0.3504(2) 0.5144(2) 0.6715(3) 0.0323(7) Uani 1 1 d . . . . .
N4 N 0.0713(2) 0.6141(2) 0.4654(2) 0.0369(7) Uani 1 1 d . . . . .
N3 N 0.1835(2) 0.4969(2) 0.3632(2) 0.0364(6) Uani 1 1 d . . . . .
C5 C 0.0314(2) 0.5886(2) 0.3610(3) 0.0373(8) Uani 1 1 d . . . . .
C6 C 0.4453(3) 0.5139(3) 0.8507(3) 0.0543(10) Uani 1 1 d . . . . .
H6 H 0.478221 0.476786 0.908335 0.065 Uiso 1 1 calc R U . . .
C7 C 0.0906(3) 0.5275(3) 0.3036(3) 0.0381(8) Uani 1 1 d . . . . .
C8 C 0.3886(3) 0.6729(3) 0.7736(3) 0.0469(9) Uani 1 1 d . . . . .
C9 C 0.3407(2) 0.6213(2) 0.6816(3) 0.0346(7) Uani 1 1 d . . . . .
C10 C 0.4012(3) 0.4621(3) 0.7580(3) 0.0415(8) Uani 1 1 d . . . . .
H10 H 0.406293 0.391782 0.754921 0.050 Uiso 1 1 calc R U . . .
C C 0.2269(3) 0.4099(3) 0.3403(3) 0.0361(8) Uani 1 1 d . . . . .
C11 C 0.3295(2) 0.3807(2) 0.4073(3) 0.0326(7) Uani 1 1 d . . . . .
O O 0.2780(4) 0.3962(3) 0.0727(4) 0.1052(13) Uani 1 1 d G . . . .
HA H 0.254744 0.390673 0.131011 0.158 Uiso 1 1 d G U . . .
HB H 0.316737 0.345417 0.072414 0.158 Uiso 1 1 d G U . . .
C12 C 0.3385(2) 0.3883(2) 0.5311(3) 0.0322(7) Uani 1 1 d . . . . .
C13 C -0.0662(3) 0.6196(3) 0.3148(3) 0.0451(9) Uani 1 1 d . . . . .
C14 C -0.1217(3) 0.6747(3) 0.3794(4) 0.0521(10) Uani 1 1 d . . . . .
H14 H -0.185623 0.697611 0.351226 0.062 Uiso 1 1 calc R U . . .
C3 C 0.2816(3) 0.7727(3) 0.5966(3) 0.0465(9) Uani 1 1 d . . . . .
C16 C 0.0538(3) 0.5053(3) 0.1976(3) 0.0507(10) Uani 1 1 d . . . . .
H16 H 0.092723 0.468098 0.157165 0.061 Uiso 1 1 calc R U . . .
C17 C -0.0423(3) 0.5388(3) 0.1506(3) 0.0601(12) Uani 1 1 d . . . . .
H17 H -0.065612 0.523723 0.079136 0.072 Uiso 1 1 calc R U . . .
C18 C 0.4414(3) 0.6162(3) 0.8586(3) 0.0587(11) Uani 1 1 d . . . . .
H18 H 0.473491 0.648781 0.919833 0.070 Uiso 1 1 calc R U . . .
C19 C -0.1014(3) 0.5923(3) 0.2070(4) 0.0579(11) Uani 1 1 d . . . . .
H19 H -0.165567 0.611273 0.174920 0.070 Uiso 1 1 calc R U . . .
C1A C 0.4071(3) 0.4546(3) 0.3743(3) 0.0471(9) Uani 1 1 d . . . . .
H1AA H 0.405756 0.450599 0.298393 0.071 Uiso 1 1 calc R U . . .
H1AB H 0.472819 0.436757 0.410612 0.071 Uiso 1 1 calc R U . . .
H1AC H 0.391352 0.522523 0.393405 0.071 Uiso 1 1 calc R U . . .
C1B C 0.0559(3) 0.6829(3) 0.6422(3) 0.0510(10) Uani 1 1 d . . . . .
H1BA H 0.107049 0.633976 0.667071 0.076 Uiso 1 1 calc R U . . .
H1BB H 0.002566 0.677329 0.683679 0.076 Uiso 1 1 calc R U . . .
H1BC H 0.083965 0.749986 0.650001 0.076 Uiso 1 1 calc R U . . .
C1C C -0.0827(3) 0.6952(3) 0.4834(4) 0.0521(10) Uani 1 1 d . . . . .
H1C H -0.120904 0.730256 0.526264 0.062 Uiso 1 1 calc R U . . .
C1D C 0.2241(3) 0.8250(3) 0.5013(4) 0.0593(11) Uani 1 1 d . . . . .
H1DA H 0.221592 0.782206 0.439479 0.089 Uiso 1 1 calc R U . . .
H1DB H 0.256561 0.887759 0.489248 0.089 Uiso 1 1 calc R U . . .
H1DC H 0.157103 0.838469 0.513815 0.089 Uiso 1 1 calc R U . . .
C1E C 0.3571(3) 0.2740(3) 0.3762(3) 0.0517(10) Uani 1 1 d . . . . .
H1EA H 0.310170 0.226232 0.397113 0.078 Uiso 1 1 calc R U . . .
H1EB H 0.423470 0.257747 0.411630 0.078 Uiso 1 1 calc R U . . .
H1EC H 0.355011 0.270647 0.300081 0.078 Uiso 1 1 calc R U . . .
C1F C 0.3823(4) 0.7796(3) 0.7717(4) 0.0662(13) Uani 1 1 d . . . . .
H1F H 0.413616 0.817015 0.829940 0.079 Uiso 1 1 calc R U . . .
C15 C 0.0154(3) 0.6633(3) 0.5262(3) 0.0418(8) Uani 1 1 d . . . . .
C21 C 0.3309(3) 0.8280(3) 0.6855(4) 0.0633(12) Uani 1 1 d . . . . .
H21 H 0.328030 0.898557 0.684863 0.076 Uiso 1 1 calc R U . . .

loop_
_atom_site_aniso_label
_atom_site_aniso_U_11
_atom_site_aniso_U_22
_atom_site_aniso_U_33
_atom_site_aniso_U_23
_atom_site_aniso_U_13
_atom_site_aniso_U_12
Cu1 0.0338(2) 0.0301(2) 0.0377(2) -0.00432(17) -0.00056(17) 0.00414(17)
O2 0.0695(18) 0.0350(13) 0.0387(14) 0.0048(11) 0.0014(12) 0.0148(12)
N1 0.0373(16) 0.0287(14) 0.0456(17) -0.0026(12) 0.0074(13) 0.0012(12)
N2 0.0360(15) 0.0272(13) 0.0328(15) -0.0039(11) -0.0006(12) 0.0025(11)
O1 0.0598(18) 0.0623(18) 0.0602(18) -0.0299(15) -0.0141(14) 0.0135(14)
C20 0.0289(16) 0.0356(17) 0.0327(17) -0.0026(14) 0.0063(13) -0.0040(13)
N4 0.0367(15) 0.0273(14) 0.0474(17) 0.0025(12) 0.0086(13) 0.0043(11)
N3 0.0351(15) 0.0355(15) 0.0360(15) -0.0021(12) -0.0019(12) 0.0061(12)
C5 0.0334(18) 0.0355(18) 0.0420(19) 0.0100(15) 0.0034(15) -0.0015(14)
C6 0.067(3) 0.061(3) 0.031(2) 0.0013(18) -0.0020(18) 0.003(2)
C7 0.0366(18) 0.0364(18) 0.0392(19) 0.0022(15) -0.0002(15) 0.0003(14)
C8 0.045(2) 0.048(2) 0.047(2) -0.0167(18) 0.0055(17) -0.0032(17)
C9 0.0335(17) 0.0330(17) 0.0378(18) -0.0058(14) 0.0074(14) -0.0015(14)
C10 0.045(2) 0.0417(19) 0.0367(19) 0.0039(16) 0.0047(16) -0.0033(16)
C 0.0359(18) 0.0389(19) 0.0328(18) -0.0033(15) 0.0034(14) -0.0002(14)
C11 0.0362(17) 0.0266(16) 0.0357(18) -0.0016(13) 0.0076(14) 0.0045(13)
O 0.119(4) 0.094(3) 0.106(3) 0.005(3) 0.029(3) 0.011(3)
C12 0.0329(17) 0.0282(16) 0.0346(18) -0.0030(14) 0.0024(14) -0.0015(13)
C13 0.0335(19) 0.045(2) 0.055(2) 0.0175(18) 0.0004(17) -0.0008(16)
C14 0.036(2) 0.049(2) 0.072(3) 0.024(2) 0.0115(19) 0.0082(17)
C3 0.045(2) 0.0339(19) 0.062(2) -0.0050(17) 0.0108(18) -0.0006(16)
C16 0.049(2) 0.056(2) 0.043(2) 0.0005(18) -0.0054(18) 0.0053(18)
C17 0.053(3) 0.073(3) 0.048(2) 0.008(2) -0.014(2) -0.001(2)
C18 0.067(3) 0.067(3) 0.038(2) -0.017(2) -0.0060(19) -0.007(2)
C19 0.037(2) 0.067(3) 0.063(3) 0.018(2) -0.011(2) 0.0007(19)
C1A 0.039(2) 0.059(2) 0.045(2) 0.0051(18) 0.0096(17) -0.0031(17)
C1B 0.053(2) 0.048(2) 0.056(2) -0.0039(19) 0.0206(19) 0.0040(18)
C1C 0.041(2) 0.050(2) 0.070(3) 0.014(2) 0.024(2) 0.0110(17)
C1D 0.066(3) 0.034(2) 0.076(3) 0.008(2) 0.008(2) 0.0075(19)
C1E 0.062(3) 0.043(2) 0.047(2) -0.0103(18) 0.0006(19) 0.0203(18)
C1F 0.070(3) 0.053(3) 0.071(3) -0.029(2) -0.005(2) -0.003(2)
C15 0.0392(19) 0.0323(17) 0.056(2) 0.0050(16) 0.0153(17) 0.0017(15)
C21 0.068(3) 0.033(2) 0.085(3) -0.018(2) 0.003(2) -0.0071(19)

loop_
_atom_type_symbol
_atom_type_description
_atom_type_scat_dispersion_real
_atom_type_scat_dispersion_imag
_atom_type_scat_source
C C 0.0033 0.0016 'International Tables Vol C Tables 4.2.6.8 and 6.1.1.4'
H H 0.0000 0.0000 'International Tables Vol C Tables 4.2.6.8 and 6.1.1.4'
Cu Cu 0.3201 1.2651 'International Tables Vol C Tables 4.2.6.8 and 6.1.1.4'
N N 0.0061 0.0033 'International Tables Vol C Tables 4.2.6.8 and 6.1.1.4'
O O 0.0106 0.0060 'International Tables Vol C Tables 4.2.6.8 and 6.1.1.4'

loop_
_geom_angle_atom_site_label_1
_geom_angle_atom_site_label_2
_geom_angle_atom_site_label_3
_geom_angle
_geom_angle_site_symmetry_1
_geom_angle_site_symmetry_3
_geom_angle_publ_flag
N1 Cu1 N4 105.92(12) . . ?
N2 Cu1 N1 83.56(13) . . ?
N2 Cu1 N4 148.03(12) . . ?
N2 Cu1 N3 98.46(13) . . ?
N3 Cu1 N1 156.39(13) . . ?
N3 Cu1 N4 84.84(12) . . ?
C9 N1 Cu1 108.5(2) . . ?
C3 N1 Cu1 131.1(3) . . ?
C3 N1 C9 120.2(3) . . ?
C20 N2 Cu1 111.0(2) . . ?
C12 N2 Cu1 125.6(2) . . ?
C12 N2 C20 123.2(3) . . ?
N2 C20 C9 113.0(3) . . ?
C10 C20 N2 129.1(3) . . ?
C10 C20 C9 117.7(3) . . ?
C5 N4 Cu1 108.9(2) . . ?
C15 N4 Cu1 131.0(3) . . ?
C15 N4 C5 120.0(3) . . ?
C7 N3 Cu1 112.1(2) . . ?
C N3 Cu1 125.1(2) . . ?
C N3 C7 120.6(3) . . ?
N4 C5 C7 117.6(3) . . ?
N4 C5 C13 121.2(3) . . ?
C13 C5 C7 121.2(3) . . ?
C10 C6 H6 119.0 . . ?
C18 C6 H6 119.0 . . ?
C18 C6 C10 122.0(4) . . ?
N3 C7 C5 114.4(3) . . ?
C16 C7 N3 127.3(3) . . ?
C16 C7 C5 118.2(3) . . ?
C18 C8 C9 118.9(3) . . ?
C18 C8 C1F 124.4(4) . . ?
C1F C8 C9 116.7(4) . . ?
N1 C9 C20 117.1(3) . . ?
N1 C9 C8 121.9(3) . . ?
C8 C9 C20 121.0(3) . . ?
C20 C10 C6 120.7(4) . . ?
C20 C10 H10 119.6 . . ?
C6 C10 H10 119.6 . . ?
O1 C N3 124.1(3) . . ?
O1 C C11 117.4(3) . . ?
N3 C C11 118.5(3) . . ?
C C11 C12 116.9(3) . . ?
C1A C11 C 106.4(3) . . ?
C1A C11 C12 106.7(3) . . ?
C1E C11 C 108.7(3) . . ?
C1E C11 C12 109.8(3) . . ?
C1E C11 C1A 108.0(3) . . ?
HA O HB 104.5 . . ?
O2 C12 N2 124.9(3) . . ?
O2 C12 C11 119.4(3) . . ?
N2 C12 C11 115.3(3) . . ?
C5 C13 C19 118.1(4) . . ?
C14 C13 C5 117.4(4) . . ?
C14 C13 C19 124.5(4) . . ?
C13 C14 H14 119.8 . . ?
C1C C14 C13 120.5(4) . . ?
C1C C14 H14 119.8 . . ?
N1 C3 C1D 118.5(3) . . ?
N1 C3 C21 119.9(4) . . ?
C21 C3 C1D 121.5(3) . . ?
C7 C16 H16 119.8 . . ?
C7 C16 C17 120.4(4) . . ?
C17 C16 H16 119.8 . . ?
C16 C17 H17 119.2 . . ?
C19 C17 C16 121.5(4) . . ?
C19 C17 H17 119.2 . . ?
C6 C18 C8 119.6(3) . . ?
C6 C18 H18 120.2 . . ?
C8 C18 H18 120.2 . . ?
C13 C19 H19 119.8 . . ?
C17 C19 C13 120.3(4) . . ?
C17 C19 H19 119.8 . . ?
C11 C1A H1AA 109.5 . . ?
C11 C1A H1AB 109.5 . . ?
C11 C1A H1AC 109.5 . . ?
H1AA C1A H1AB 109.5 . . ?
H1AA C1A H1AC 109.5 . . ?
H1AB C1A H1AC 109.5 . . ?
H1BA C1B H1BB 109.5 . . ?
H1BA C1B H1BC 109.5 . . ?
H1BB C1B H1BC 109.5 . . ?
C15 C1B H1BA 109.5 . . ?
C15 C1B H1BB 109.5 . . ?
C15 C1B H1BC 109.5 . . ?
C14 C1C H1C 119.8 . . ?
C14 C1C C15 120.3(4) . . ?
C15 C1C H1C 119.8 . . ?
C3 C1D H1DA 109.5 . . ?
C3 C1D H1DB 109.5 . . ?
C3 C1D H1DC 109.5 . . ?
H1DA C1D H1DB 109.5 . . ?
H1DA C1D H1DC 109.5 . . ?
H1DB C1D H1DC 109.5 . . ?
C11 C1E H1EA 109.5 . . ?
C11 C1E H1EB 109.5 . . ?
C11 C1E H1EC 109.5 . . ?
H1EA C1E H1EB 109.5 . . ?
H1EA C1E H1EC 109.5 . . ?
H1EB C1E H1EC 109.5 . . ?
C8 C1F H1F 119.8 . . ?
C21 C1F C8 120.3(4) . . ?
C21 C1F H1F 119.8 . . ?
N4 C15 C1B 119.9(3) . . ?
N4 C15 C1C 120.5(4) . . ?
C1C C15 C1B 119.7(4) . . ?
C3 C21 H21 119.6 . . ?
C1F C21 C3 120.9(4) . . ?
C1F C21 H21 119.6 . . ?

loop_
_geom_bond_atom_site_label_1
_geom_bond_atom_site_label_2
_geom_bond_distance
_geom_bond_site_symmetry_2
_geom_bond_publ_flag
Cu1 N1 1.997(3) . ?
Cu1 N2 1.912(3) . ?
Cu1 N4 2.002(3) . ?
Cu1 N3 1.914(3) . ?
O2 C12 1.228(4) . ?
N1 C9 1.376(4) . ?
N1 C3 1.328(5) . ?
N2 C20 1.404(4) . ?
N2 C12 1.346(4) . ?
O1 C 1.234(4) . ?
C20 C9 1.423(5) . ?
C20 C10 1.379(5) . ?
N4 C5 1.386(5) . ?
N4 C15 1.330(5) . ?
N3 C7 1.414(4) . ?
N3 C 1.341(4) . ?
C5 C7 1.415(5) . ?
C5 C13 1.413(5) . ?
C6 H6 0.9300 . ?
C6 C10 1.404(5) . ?
C6 C18 1.353(6) . ?
C7 C16 1.385(5) . ?
C8 C9 1.412(5) . ?
C8 C18 1.407(6) . ?
C8 C1F 1.407(6) . ?
C10 H10 0.9300 . ?
C C11 1.553(5) . ?
C11 C12 1.555(5) . ?
C11 C1A 1.537(5) . ?
C11 C1E 1.522(5) . ?
O HA 0.8500 . ?
O HB 0.8500 . ?
C13 C14 1.399(6) . ?
C13 C19 1.417(6) . ?
C14 H14 0.9300 . ?
C14 C1C 1.363(6) . ?
C3 C1D 1.494(5) . ?
C3 C21 1.415(5) . ?
C16 H16 0.9300 . ?
C16 C17 1.408(5) . ?
C17 H17 0.9300 . ?
C17 C19 1.352(6) . ?
C18 H18 0.9300 . ?
C19 H19 0.9300 . ?
C1A H1AA 0.9600 . ?
C1A H1AB 0.9600 . ?
C1A H1AC 0.9600 . ?
C1B H1BA 0.9600 . ?
C1B H1BB 0.9600 . ?
C1B H1BC 0.9600 . ?
C1B C15 1.505(6) . ?
C1C H1C 0.9300 . ?
C1C C15 1.413(5) . ?
C1D H1DA 0.9600 . ?
C1D H1DB 0.9600 . ?
C1D H1DC 0.9600 . ?
C1E H1EA 0.9600 . ?
C1E H1EB 0.9600 . ?
C1E H1EC 0.9600 . ?
C1F H1F 0.9300 . ?
C1F C21 1.354(6) . ?
C21 H21 0.9300 . ?

loop_
_geom_torsion_atom_site_label_1
_geom_torsion_atom_site_label_2
_geom_torsion_atom_site_label_3
_geom_torsion_atom_site_label_4
_geom_torsion
_geom_torsion_site_symmetry_1
_geom_torsion_site_symmetry_2
_geom_torsion_site_symmetry_3
_geom_torsion_site_symmetry_4
_geom_torsion_publ_flag
Cu1 N1 C9 C20 10.7(4) . . . . ?
Cu1 N1 C9 C8 -171.5(3) . . . . ?
Cu1 N1 C3 C1D -7.6(6) . . . . ?
Cu1 N1 C3 C21 172.4(3) . . . . ?
Cu1 N2 C20 C9 -24.1(3) . . . . ?
Cu1 N2 C20 C10 162.0(3) . . . . ?
Cu1 N2 C12 O2 -156.3(3) . . . . ?
Cu1 N2 C12 C11 30.8(4) . . . . ?
Cu1 N4 C5 C7 8.4(4) . . . . ?
Cu1 N4 C5 C13 -173.9(3) . . . . ?
Cu1 N4 C15 C1B -7.8(5) . . . . ?
Cu1 N4 C15 C1C 173.7(3) . . . . ?
Cu1 N3 C7 C5 -12.1(4) . . . . ?
Cu1 N3 C7 C16 166.9(3) . . . . ?
Cu1 N3 C O1 163.2(3) . . . . ?
Cu1 N3 C C11 -19.1(4) . . . . ?
N1 C3 C21 C1F -0.4(7) . . . . ?
N2 C20 C9 N1 8.3(4) . . . . ?
N2 C20 C9 C8 -169.5(3) . . . . ?
N2 C20 C10 C6 170.9(4) . . . . ?
O1 C C11 C12 -134.0(3) . . . . ?
O1 C C11 C1A 107.0(4) . . . . ?
O1 C C11 C1E -9.1(5) . . . . ?
C20 N2 C12 O2 18.2(5) . . . . ?
C20 N2 C12 C11 -154.7(3) . . . . ?
N4 C5 C7 N3 2.1(4) . . . . ?
N4 C5 C7 C16 -177.0(3) . . . . ?
N4 C5 C13 C14 -1.5(5) . . . . ?
N4 C5 C13 C19 178.9(3) . . . . ?
N3 C7 C16 C17 177.8(4) . . . . ?
N3 C C11 C12 48.1(4) . . . . ?
N3 C C11 C1A -70.9(4) . . . . ?
N3 C C11 C1E 173.1(3) . . . . ?
C5 N4 C15 C1B 174.8(3) . . . . ?
C5 N4 C15 C1C -3.7(5) . . . . ?
C5 C7 C16 C17 -3.2(6) . . . . ?
C5 C13 C14 C1C -1.4(5) . . . . ?
C5 C13 C19 C17 -0.5(6) . . . . ?
C7 N3 C O1 1.5(6) . . . . ?
C7 N3 C C11 179.2(3) . . . . ?
C7 C5 C13 C14 176.2(3) . . . . ?
C7 C5 C13 C19 -3.4(5) . . . . ?
C7 C16 C17 C19 -0.6(7) . . . . ?
C8 C1F C21 C3 0.8(8) . . . . ?
C9 N1 C3 C1D 178.0(3) . . . . ?
C9 N1 C3 C21 -2.0(6) . . . . ?
C9 C20 C10 C6 -2.7(5) . . . . ?
C9 C8 C18 C6 0.0(6) . . . . ?
C9 C8 C1F C21 1.1(7) . . . . ?
C10 C20 C9 N1 -177.1(3) . . . . ?
C10 C20 C9 C8 5.2(5) . . . . ?
C10 C6 C18 C8 2.5(7) . . . . ?
C N3 C7 C5 151.7(3) . . . . ?
C N3 C7 C16 -29.3(6) . . . . ?
C C11 C12 O2 133.0(3) . . . . ?
C C11 C12 N2 -53.7(4) . . . . ?
C12 N2 C20 C9 160.6(3) . . . . ?
C12 N2 C20 C10 -13.2(6) . . . . ?
C13 C5 C7 N3 -175.7(3) . . . . ?
C13 C5 C7 C16 5.2(5) . . . . ?
C13 C14 C1C C15 1.8(6) . . . . ?
C14 C13 C19 C17 180.0(4) . . . . ?
C14 C1C C15 N4 0.8(6) . . . . ?
C14 C1C C15 C1B -177.7(3) . . . . ?
C3 N1 C9 C20 -173.7(3) . . . . ?
C3 N1 C9 C8 4.0(5) . . . . ?
C16 C17 C19 C13 2.4(7) . . . . ?
C18 C6 C10 C20 -1.0(6) . . . . ?
C18 C8 C9 N1 178.5(4) . . . . ?
C18 C8 C9 C20 -3.8(6) . . . . ?
C18 C8 C1F C21 179.0(5) . . . . ?
C19 C13 C14 C1C 178.2(4) . . . . ?
C1A C11 C12 O2 -108.1(4) . . . . ?
C1A C11 C12 N2 65.2(4) . . . . ?
C1D C3 C21 C1F 179.6(4) . . . . ?
C1E C11 C12 O2 8.6(4) . . . . ?
C1E C11 C12 N2 -178.1(3) . . . . ?
C1F C8 C9 N1 -3.5(6) . . . . ?
C1F C8 C9 C20 174.2(4) . . . . ?
C1F C8 C18 C6 -177.9(4) . . . . ?
C15 N4 C5 C7 -173.7(3) . . . . ?
C15 N4 C5 C13 4.1(5) . . . . ?
